data_7121695
loop_
_publ_author_name
'Zhang, Jinyun'
'Liu, Fude'
'Sun, Zhe'
'Li, Chenglong'
'Zhang, Qian'
'Zhang, Chen'
'Liu, Zhiqiang'
'Liu, Xuguang'

_publ_section_title
;
 Synthesis, characterization and properties of aryl-fused bis-BN
 dihydropyrenes.
;
_journal_issue 59
_journal_name_full 'Chemical communications (Cambridge, England)'
_journal_page_first 8178
_journal_page_last 8181
_journal_paper_doi 10.1039/c8cc01748d
_journal_volume 54
_journal_year 2018
_chemical_formula_sum 'C28 H20 B2 N2 S2'
_chemical_formula_weight 470.20
_space_group_crystal_system orthorhombic
_space_group_IT_number 33
_space_group_name_Hall 'P 2c -2n'
_space_group_name_H-M_alt 'P n a 21'
_symmetry_space_group_name_Hall 'P 2c -2n'
_symmetry_space_group_name_H-M 'P n a 21'
_atom_sites_solution_hydrogens geom
_audit_creation_method SHELXL-2014/7
_audit_update_record
;
2018-03-02 deposited with the CCDC.
2018-05-18 downloaded from the CCDC.
;
_cell_angle_alpha 90
_cell_angle_beta 90
_cell_angle_gamma 90
_cell_formula_units_Z 8
_cell_length_a 12.195(4)
_cell_length_b 12.807(5)
_cell_length_c 30.751(9)
_cell_measurement_reflns_used 786
_cell_measurement_temperature 293(2)
_cell_measurement_theta_max 24.627
_cell_measurement_theta_min 2.477
_cell_volume 4803(3)
_computing_structure_refinement 'SHELXL-2014/7 (Sheldrick, 2014)'
_diffrn_ambient_temperature 293(2)
_diffrn_measured_fraction_theta_full 1.000
_diffrn_measured_fraction_theta_max 1.000
_diffrn_measurement_device_type CCD
_diffrn_radiation_type MoK\a
_diffrn_radiation_wavelength 0.71073
_diffrn_reflns_av_R_equivalents 0.2188
_diffrn_reflns_av_unetI/netI 0.3457
_diffrn_reflns_Laue_measured_fraction_full 1.000
_diffrn_reflns_Laue_measured_fraction_max 1.000
_diffrn_reflns_limit_h_max 14
_diffrn_reflns_limit_h_min -13
_diffrn_reflns_limit_k_max 9
_diffrn_reflns_limit_k_min -15
_diffrn_reflns_limit_l_max 36
_diffrn_reflns_limit_l_min -36
_diffrn_reflns_number 16615
_diffrn_reflns_point_group_measured_fraction_full 0.968
_diffrn_reflns_point_group_measured_fraction_max 0.968
_diffrn_reflns_theta_full 25.006
_diffrn_reflns_theta_max 25.006
_diffrn_reflns_theta_min 2.306
_exptl_absorpt_coefficient_mu 0.242
_exptl_absorpt_correction_type multi-scan
_exptl_absorpt_process_details sadabs
_exptl_crystal_colour colorless
_exptl_crystal_density_diffrn 1.301
_exptl_crystal_description block
_exptl_crystal_F_000 1952
_exptl_crystal_size_max 0.220
_exptl_crystal_size_mid 0.200
_exptl_crystal_size_min 0.180
_exptl_transmission_factor_max 0.864
_exptl_transmission_factor_min 0.864
_refine_diff_density_max 0.442
_refine_diff_density_min -0.321
_refine_diff_density_rms 0.075
_refine_ls_abs_structure_details
;
 Classical Flack method preferred over Parsons because s.u. lower.
;
_refine_ls_abs_structure_Flack 0.1(4)
_refine_ls_extinction_method none
_refine_ls_goodness_of_fit_ref 0.981
_refine_ls_hydrogen_treatment constr
_refine_ls_matrix_type full
_refine_ls_number_parameters 589
_refine_ls_number_reflns 8208
_refine_ls_number_restraints 1124
_refine_ls_restrained_S_all 0.934
_refine_ls_R_factor_all 0.3509
_refine_ls_R_factor_gt 0.1251
_refine_ls_shift/su_max 0.000
_refine_ls_shift/su_mean 0.000
_refine_ls_structure_factor_coef Fsqd
_refine_ls_weighting_details 'w=1/[\s^2^(Fo^2^)+(0.0641P)^2^] where P=(Fo^2^+2Fc^2^)/3'
_refine_ls_weighting_scheme calc
_refine_ls_wR_factor_gt 0.2319
_refine_ls_wR_factor_ref 0.3282
_reflns_Friedel_coverage 0.898
_reflns_Friedel_fraction_full 0.935
_reflns_Friedel_fraction_max 0.935
_reflns_number_gt 2133
_reflns_number_total 8208
_reflns_threshold_expression 'I > 2\s(I)'
_cod_data_source_file c8cc01748d2.cif
_cod_data_source_block 1
_cod_depositor_comments 'Adding full bibliography for 7121695--7121697.cif.'
_cod_database_code 7121695
_shelx_shelxl_version_number 2014/7
_shelx_space_group_comment
;
The symmetry employed for this shelxl refinement is uniquely defined
by the following loop, which should always be used as a source of
symmetry information in preference to the above space-group names.
They are only intended as comments.
;
_shelx_estimated_absorpt_t_min 0.949
_shelx_estimated_absorpt_t_max 0.958

loop_
_space_group_symop_operation_xyz
'x, y, z'
'-x, -y, z+1/2'
'x+1/2, -y+1/2, z'
'-x+1/2, y+1/2, z+1/2'

loop_
_atom_site_label
_atom_site_type_symbol
_atom_site_fract_x
_atom_site_fract_y
_atom_site_fract_z
_atom_site_U_iso_or_equiv
_atom_site_adp_type
_atom_site_occupancy
_atom_site_site_symmetry_order
_atom_site_calc_flag
_atom_site_refinement_flags_posn
_atom_site_refinement_flags_adp
B1 B 0.590(2) 0.302(2) 0.6254(8) 0.045(7) Uani 1 1 d . U
B2 B 0.732(2) -0.1321(18) 0.6383(8) 0.049(7) Uani 1 1 d . .
B3 B 0.465(2) 0.628(3) 0.3653(10) 0.071(10) Uani 1 1 d . .
B4 B 0.328(3) 0.192(2) 0.3815(9) 0.058(9) Uani 1 1 d . .
C1 C 0.4977(19) 0.336(2) 0.5937(7) 0.062(3) Uani 1 1 d . U
C2 C 0.4550(18) 0.436(2) 0.5834(8) 0.071(3) Uani 1 1 d . U
H2 H 0.4813 0.4971 0.5958 0.085 Uiso 1 1 calc R U
C3 C 0.3740(19) 0.434(2) 0.5545(8) 0.075(4) Uani 1 1 d . U
H3 H 0.3379 0.4930 0.5443 0.090 Uiso 1 1 calc R U
C4 C 0.449(2) 0.2529(18) 0.5712(9) 0.063(3) Uani 1 1 d . U
C5 C 0.4796(19) 0.145(2) 0.5728(7) 0.063(3) Uani 1 1 d . U
C6 C 0.5673(19) 0.1180(19) 0.6032(7) 0.060(3) Uani 1 1 d . U
C7 C 0.5988(19) 0.0060(19) 0.6050(7) 0.063(3) Uani 1 1 d . U
C8 C 0.5567(18) -0.069(2) 0.5757(7) 0.061(3) Uani 1 1 d . U
C9 C 0.4674(17) -0.0378(18) 0.5452(7) 0.063(3) Uani 1 1 d . U
H9 H 0.4352 -0.0864 0.5267 0.075 Uiso 1 1 calc R U
C10 C 0.4333(19) 0.0658(19) 0.5451(7) 0.068(3) Uani 1 1 d . U
H10 H 0.3777 0.0850 0.5260 0.081 Uiso 1 1 calc R U
C11 C 0.596(2) -0.174(2) 0.5750(7) 0.062(3) Uani 1 1 d . U
C12 C 0.685(2) -0.211(2) 0.6018(8) 0.062(3) Uani 1 1 d . U
C13 C 0.707(2) -0.318(2) 0.5944(7) 0.066(4) Uani 1 1 d . U
H13 H 0.7569 -0.3562 0.6106 0.080 Uiso 1 1 calc R U
C14 C 0.6480(19) -0.359(2) 0.5620(7) 0.073(4) Uani 1 1 d . U
H14 H 0.6570 -0.4266 0.5521 0.087 Uiso 1 1 calc R U
C15 C 0.7125(19) 0.1513(19) 0.6540(8) 0.071(3) Uani 1 1 d . U
H15A H 0.7770 0.1550 0.6356 0.085 Uiso 1 1 calc R U
H15B H 0.7250 0.1970 0.6787 0.085 Uiso 1 1 calc R U
C16 C 0.703(2) 0.0499(19) 0.6693(7) 0.066(3) Uani 1 1 d . U
H16A H 0.6446 0.0481 0.6908 0.080 Uiso 1 1 calc R U
H16B H 0.7705 0.0315 0.6841 0.080 Uiso 1 1 calc R U
C17 C 0.653(2) 0.387(2) 0.6547(8) 0.068(3) Uani 1 1 d . U
C18 C 0.600(2) 0.4552(18) 0.6830(8) 0.072(3) Uani 1 1 d . U
H18 H 0.5234 0.4534 0.6842 0.086 Uiso 1 1 calc R U
C19 C 0.655(2) 0.525(2) 0.7092(8) 0.076(4) Uani 1 1 d . U
H19 H 0.6146 0.5650 0.7288 0.091 Uiso 1 1 calc R U
C20 C 0.767(2) 0.539(2) 0.7077(8) 0.076(4) Uani 1 1 d . U
H20 H 0.8047 0.5863 0.7252 0.091 Uiso 1 1 calc R U
C21 C 0.821(2) 0.473(2) 0.6764(8) 0.078(4) Uani 1 1 d . U
H21 H 0.8961 0.4821 0.6716 0.093 Uiso 1 1 calc R U
C22 C 0.768(2) 0.398(2) 0.6536(8) 0.073(4) Uani 1 1 d . U
H22 H 0.8090 0.3517 0.6367 0.088 Uiso 1 1 calc R U
C23 C 0.8102(11) -0.1708(12) 0.6755(4) 0.062(3) Uani 1 1 d G U
C24 C 0.7852(10) -0.1652(13) 0.7195(5) 0.064(4) Uani 1 1 d G U
H24 H 0.7202 -0.1341 0.7285 0.077 Uiso 1 1 calc R U
C25 C 0.8574(13) -0.2061(13) 0.7500(4) 0.068(4) Uani 1 1 d G U
H25 H 0.8407 -0.2024 0.7795 0.081 Uiso 1 1 calc R U
C26 C 0.9546(12) -0.2526(12) 0.7366(5) 0.068(4) Uani 1 1 d G U
H26 H 1.0029 -0.2800 0.7570 0.082 Uiso 1 1 calc R U
C27 C 0.9796(11) -0.2582(12) 0.6925(6) 0.067(4) Uani 1 1 d G U
H27 H 1.0446 -0.2893 0.6835 0.081 Uiso 1 1 calc R U
C28 C 0.9074(13) -0.2173(12) 0.6620(4) 0.068(3) Uani 1 1 d G U
H28 H 0.9241 -0.2210 0.6325 0.082 Uiso 1 1 calc R U
C29 C 0.425(2) 0.706(2) 0.4019(8) 0.064(3) Uani 1 1 d . U
C30 C 0.452(2) 0.818(2) 0.4057(8) 0.071(4) Uani 1 1 d . U
H30 H 0.5034 0.8528 0.3888 0.085 Uiso 1 1 calc R U
C31 C 0.390(2) 0.862(2) 0.4382(7) 0.068(4) Uani 1 1 d . U
H31 H 0.3969 0.9318 0.4465 0.081 Uiso 1 1 calc R U
C32 C 0.3434(19) 0.675(2) 0.4300(8) 0.065(3) Uani 1 1 d . U
C33 C 0.2987(19) 0.573(2) 0.4309(8) 0.064(3) Uani 1 1 d . U
C34 C 0.344(2) 0.492(2) 0.4014(8) 0.067(3) Uani 1 1 d . U
C35 C 0.3074(19) 0.386(2) 0.4050(8) 0.068(3) Uani 1 1 d . U
C36 C 0.224(2) 0.356(2) 0.4355(8) 0.069(3) Uani 1 1 d . U
C37 C 0.1789(19) 0.4351(19) 0.4608(8) 0.068(3) Uani 1 1 d . U
H37 H 0.1230 0.4177 0.4800 0.082 Uiso 1 1 calc R U
C38 C 0.2118(18) 0.5371(19) 0.4589(8) 0.068(3) Uani 1 1 d . U
H38 H 0.1765 0.5856 0.4765 0.081 Uiso 1 1 calc R U
C39 C 0.196(2) 0.251(2) 0.4368(10) 0.069(3) Uani 1 1 d . U
C40 C 0.236(2) 0.169(2) 0.4134(8) 0.072(3) Uani 1 1 d . U
C41 C 0.1895(19) 0.067(2) 0.4243(8) 0.077(4) Uani 1 1 d . U
H41 H 0.2115 0.0030 0.4130 0.093 Uiso 1 1 calc R U
C42 C 0.109(2) 0.082(2) 0.4539(8) 0.080(5) Uani 1 1 d . U
H42 H 0.0657 0.0269 0.4639 0.096 Uiso 1 1 calc R U
C43 C 0.440(2) 0.4459(18) 0.3334(8) 0.076(4) Uani 1 1 d D U
H43A H 0.3783 0.4445 0.3135 0.091 Uiso 1 1 calc R U
H43B H 0.5051 0.4655 0.3171 0.091 Uiso 1 1 calc R U
C44 C 0.455(2) 0.3419(19) 0.3533(8) 0.079(4) Uani 1 1 d D U
H44A H 0.4702 0.2912 0.3306 0.094 Uiso 1 1 calc R U
H44B H 0.5187 0.3439 0.3724 0.094 Uiso 1 1 calc R U
C45 C 0.5529(13) 0.6659(13) 0.3287(5) 0.073(4) Uani 1 1 d G U
C46 C 0.6497(14) 0.7130(13) 0.3422(4) 0.077(4) Uani 1 1 d G U
H46 H 0.6675 0.7151 0.3716 0.093 Uiso 1 1 calc R U
C47 C 0.7202(11) 0.7570(12) 0.3118(6) 0.079(4) Uani 1 1 d G U
H47 H 0.7850 0.7885 0.3208 0.095 Uiso 1 1 calc R U
C48 C 0.6937(13) 0.7539(13) 0.2678(6) 0.078(4) Uani 1 1 d G U
H48 H 0.7408 0.7834 0.2475 0.094 Uiso 1 1 calc R U
C49 C 0.5968(14) 0.7068(14) 0.2543(4) 0.078(4) Uani 1 1 d G U
H49 H 0.5791 0.7047 0.2249 0.094 Uiso 1 1 calc R U
C50 C 0.5264(11) 0.6628(13) 0.2848(5) 0.076(4) Uani 1 1 d G U
H50 H 0.4616 0.6313 0.2758 0.091 Uiso 1 1 calc R U
C51 C 0.391(2) 0.115(2) 0.3512(9) 0.080(3) Uani 1 1 d . U
C52 C 0.510(2) 0.099(2) 0.3521(9) 0.086(4) Uani 1 1 d . U
H52 H 0.5519 0.1394 0.3712 0.103 Uiso 1 1 calc R U
C53 C 0.564(2) 0.025(2) 0.3251(9) 0.088(4) Uani 1 1 d . U
H53 H 0.6403 0.0182 0.3255 0.105 Uiso 1 1 calc R U
C54 C 0.498(2) -0.037(2) 0.2976(9) 0.087(4) Uani 1 1 d . U
H54 H 0.5313 -0.0861 0.2799 0.104 Uiso 1 1 calc R U
C55 C 0.392(2) -0.026(2) 0.2964(9) 0.090(4) Uani 1 1 d . U
H55 H 0.3524 -0.0681 0.2773 0.108 Uiso 1 1 calc R U
C56 C 0.333(2) 0.047(2) 0.3234(9) 0.083(4) Uani 1 1 d . U
H56 H 0.2565 0.0499 0.3223 0.100 Uiso 1 1 calc R U
N1 N 0.6126(15) 0.1949(17) 0.6277(6) 0.057(6) Uani 1 1 d . .
N2 N 0.6800(14) -0.0305(15) 0.6361(5) 0.058(5) Uani 1 1 d . .
N3 N 0.4192(16) 0.5239(14) 0.3696(6) 0.064(6) Uani 1 1 d . .
N4 N 0.3597(15) 0.3084(18) 0.3781(6) 0.062(6) Uani 1 1 d . .
S1 S 0.3430(6) 0.3015(7) 0.5375(2) 0.088(2) Uani 1 1 d . .
S2 S 0.5533(7) -0.2724(6) 0.5398(2) 0.079(2) Uani 1 1 d . .
S3 S 0.2985(7) 0.7793(7) 0.4620(2) 0.089(3) Uani 1 1 d . .
S4 S 0.0898(7) 0.2061(8) 0.4719(2) 0.098(3) Uani 1 1 d . .

loop_
_atom_site_aniso_label
_atom_site_aniso_U_11
_atom_site_aniso_U_22
_atom_site_aniso_U_33
_atom_site_aniso_U_23
_atom_site_aniso_U_13
_atom_site_aniso_U_12
B1 0.045(7) 0.045(7) 0.045(7) 0.0001(15) 0.0005(15) 0.0000(15)
B2 0.08(2) 0.024(14) 0.042(16) 0.007(11) 0.026(13) 0.006(14)
B3 0.045(17) 0.09(3) 0.08(2) -0.034(18) -0.017(15) -0.009(17)
B4 0.07(2) 0.06(2) 0.045(17) -0.018(13) -0.027(14) 0.005(16)
C1 0.066(6) 0.067(6) 0.054(6) -0.002(6) 0.002(6) 0.005(6)
C2 0.074(7) 0.074(7) 0.066(6) 0.002(6) 0.002(6) 0.002(6)
C3 0.081(7) 0.077(7) 0.069(7) 0.002(7) 0.000(6) 0.006(7)
C4 0.066(6) 0.071(6) 0.053(6) 0.002(6) 0.004(5) -0.003(6)
C5 0.066(6) 0.071(6) 0.053(5) -0.002(5) 0.003(5) -0.003(5)
C6 0.063(5) 0.068(6) 0.050(5) -0.003(5) 0.006(5) -0.004(5)
C7 0.067(5) 0.071(5) 0.051(5) -0.003(5) 0.001(5) -0.001(5)
C8 0.066(6) 0.071(6) 0.046(5) 0.000(5) 0.001(5) -0.005(5)
C9 0.067(6) 0.072(6) 0.050(6) -0.003(6) 0.001(6) -0.007(6)
C10 0.072(6) 0.078(6) 0.053(6) -0.002(6) 0.003(6) -0.004(6)
C11 0.071(6) 0.070(6) 0.045(6) -0.005(6) 0.007(6) -0.006(6)
C12 0.070(6) 0.069(6) 0.047(6) -0.001(6) 0.003(6) -0.006(6)
C13 0.079(7) 0.070(7) 0.051(6) 0.000(6) -0.002(6) -0.004(7)
C14 0.093(9) 0.073(9) 0.053(8) -0.004(8) -0.001(8) -0.005(8)
C15 0.072(4) 0.071(4) 0.071(4) -0.0005(14) -0.0008(14) 0.0000(14)
C16 0.073(6) 0.069(6) 0.057(6) 0.000(6) -0.011(6) -0.005(6)
C17 0.071(6) 0.066(6) 0.067(6) -0.002(6) 0.001(6) 0.004(6)
C18 0.075(7) 0.072(7) 0.069(7) 0.000(6) 0.006(6) -0.002(7)
C19 0.084(8) 0.072(8) 0.071(8) -0.007(7) 0.009(7) 0.008(8)
C20 0.081(8) 0.074(8) 0.072(8) -0.007(7) 0.002(7) 0.000(8)
C21 0.081(8) 0.076(8) 0.075(8) -0.006(7) 0.002(7) -0.002(7)
C22 0.078(7) 0.071(7) 0.071(7) -0.008(6) 0.002(7) -0.003(7)
C23 0.068(6) 0.071(6) 0.045(6) 0.003(6) -0.014(6) 0.001(6)
C24 0.067(7) 0.077(7) 0.047(7) -0.004(6) -0.013(6) -0.003(7)
C25 0.073(8) 0.079(8) 0.051(7) -0.005(7) -0.014(7) 0.004(7)
C26 0.071(8) 0.082(8) 0.052(7) -0.001(7) -0.020(7) -0.001(7)
C27 0.068(8) 0.081(8) 0.053(7) -0.001(7) -0.009(7) 0.000(7)
C28 0.075(7) 0.080(7) 0.050(6) 0.001(6) -0.006(6) -0.003(6)
C29 0.069(6) 0.066(6) 0.058(6) -0.001(6) -0.014(6) 0.004(6)
C30 0.080(7) 0.069(7) 0.063(7) 0.002(6) -0.011(6) 0.006(7)
C31 0.084(9) 0.068(9) 0.052(8) 0.001(8) -0.013(8) 0.007(8)
C32 0.069(6) 0.066(6) 0.059(6) -0.003(6) -0.011(6) 0.008(6)
C33 0.063(6) 0.071(6) 0.059(6) 0.000(6) -0.007(5) 0.007(6)
C34 0.068(5) 0.069(5) 0.063(5) -0.002(5) -0.001(5) 0.006(5)
C35 0.066(5) 0.071(5) 0.066(5) -0.001(5) -0.002(5) 0.003(5)
C36 0.067(6) 0.073(6) 0.068(6) -0.001(5) 0.000(5) 0.008(5)
C37 0.068(6) 0.074(6) 0.063(6) -0.001(6) -0.005(5) 0.009(6)
C38 0.069(6) 0.071(6) 0.063(6) 0.000(6) 0.003(5) 0.008(6)
C39 0.067(6) 0.072(6) 0.066(6) -0.001(6) 0.002(6) 0.004(6)
C40 0.069(6) 0.071(6) 0.075(6) 0.001(6) -0.006(6) 0.001(6)
C41 0.076(7) 0.077(7) 0.079(7) 0.002(6) -0.001(6) 0.002(7)
C42 0.079(9) 0.078(9) 0.083(9) 0.004(8) 0.004(8) 0.000(8)
C43 0.076(4) 0.075(4) 0.075(4) -0.0005(14) 0.0005(14) 0.0004(14)
C44 0.079(4) 0.079(4) 0.078(4) -0.0003(14) 0.0004(14) -0.0001(14)
C45 0.077(7) 0.074(7) 0.068(6) 0.001(6) -0.012(6) -0.006(6)
C46 0.080(7) 0.082(7) 0.069(7) 0.001(6) -0.012(6) -0.004(7)
C47 0.080(8) 0.084(8) 0.073(8) -0.001(7) -0.009(7) -0.012(7)
C48 0.079(8) 0.084(8) 0.072(8) -0.001(7) 0.000(7) -0.008(8)
C49 0.078(8) 0.082(8) 0.074(8) -0.007(7) -0.009(7) -0.009(8)
C50 0.079(7) 0.079(7) 0.069(7) -0.005(7) -0.009(6) -0.006(7)
C51 0.080(7) 0.074(7) 0.086(7) -0.002(6) 0.000(6) 0.003(6)
C52 0.088(7) 0.079(7) 0.090(7) 0.001(7) -0.002(7) 0.005(7)
C53 0.089(8) 0.082(8) 0.092(8) 0.002(7) 0.000(8) 0.007(8)
C54 0.093(8) 0.079(8) 0.089(8) 0.000(7) 0.001(8) 0.009(8)
C55 0.093(8) 0.082(8) 0.094(8) -0.002(7) -0.005(8) -0.001(8)
C56 0.084(7) 0.078(7) 0.089(7) 0.002(6) -0.005(7) 0.004(7)
N1 0.056(13) 0.064(15) 0.051(13) -0.007(11) -0.010(10) -0.019(12)
N2 0.066(13) 0.080(16) 0.029(10) -0.004(9) -0.014(9) -0.011(12)
N3 0.081(15) 0.034(12) 0.076(15) -0.011(10) -0.018(11) 0.014(12)
N4 0.046(12) 0.085(17) 0.055(13) -0.023(11) 0.012(9) -0.012(12)
S1 0.067(5) 0.127(7) 0.068(5) 0.004(5) -0.016(4) 0.013(5)
S2 0.100(6) 0.085(5) 0.054(5) -0.012(5) -0.009(4) -0.015(5)
S3 0.112(7) 0.097(5) 0.058(5) -0.021(5) -0.010(4) 0.034(5)
S4 0.094(6) 0.135(7) 0.065(5) 0.009(5) 0.009(4) -0.015(6)

loop_
_atom_type_symbol
_atom_type_description
_atom_type_scat_dispersion_real
_atom_type_scat_dispersion_imag
_atom_type_scat_source
C C 0.0033 0.0016 'International Tables Vol C Tables 4.2.6.8 and 6.1.1.4'
H H 0.0000 0.0000 'International Tables Vol C Tables 4.2.6.8 and 6.1.1.4'
B B 0.0013 0.0007 'International Tables Vol C Tables 4.2.6.8 and 6.1.1.4'
N N 0.0061 0.0033 'International Tables Vol C Tables 4.2.6.8 and 6.1.1.4'
S S 0.1246 0.1234 'International Tables Vol C Tables 4.2.6.8 and 6.1.1.4'

loop_
_geom_angle_atom_site_label_1
_geom_angle_atom_site_label_2
_geom_angle_atom_site_label_3
_geom_angle
N1 B1 C1 117(2)
N1 B1 C17 123(2)
C1 B1 C17 120(2)
N2 B2 C12 112(2)
N2 B2 C23 126(2)
C12 B2 C23 121.7(19)
N3 B3 C29 113(2)
N3 B3 C45 126(2)
C29 B3 C45 121(2)
N4 B4 C51 117(2)
N4 B4 C40 115(2)
C51 B4 C40 128(3)
C4 C1 C2 115(2)
C4 C1 B1 114(2)
C2 C1 B1 131(2)
C3 C2 C1 114(2)
C3 C2 H2 123.0
C1 C2 H2 123.0
C2 C3 S1 111(2)
C2 C3 H3 124.4
S1 C3 H3 124.4
C1 C4 C5 128(3)
C1 C4 S1 109.2(18)
C5 C4 S1 123(2)
C10 C5 C4 124(2)
C10 C5 C6 120(2)
C4 C5 C6 116(2)
N1 C6 C5 119(2)
N1 C6 C7 125(2)
C5 C6 C7 116(2)
C8 C7 N2 117(2)
C8 C7 C6 123(2)
N2 C7 C6 121(2)
C7 C8 C11 122(2)
C7 C8 C9 119(2)
C11 C8 C9 119(2)
C10 C9 C8 119(2)
C10 C9 H9 120.7
C8 C9 H9 120.7
C9 C10 C5 124(2)
C9 C10 H10 118.2
C5 C10 H10 118.2
C12 C11 C8 124(2)
C12 C11 S2 109.7(19)
C8 C11 S2 126.2(19)
C11 C12 C13 112(2)
C11 C12 B2 117(2)
C13 C12 B2 131(2)
C14 C13 C12 113(2)
C14 C13 H13 123.3
C12 C13 H13 123.3
C13 C14 S2 114(2)
C13 C14 H14 123.1
S2 C14 H14 123.1
C16 C15 N1 116(2)
C16 C15 H15A 108.2
N1 C15 H15A 108.2
C16 C15 H15B 108.2
N1 C15 H15B 108.2
H15A C15 H15B 107.4
C15 C16 N2 116(2)
C15 C16 H16A 108.3
N2 C16 H16A 108.3
C15 C16 H16B 108.3
N2 C16 H16B 108.3
H16A C16 H16B 107.4
C18 C17 C22 115(2)
C18 C17 B1 123(2)
C22 C17 B1 122(2)
C17 C18 C19 123(2)
C17 C18 H18 118.7
C19 C18 H18 118.7
C20 C19 C18 123(2)
C20 C19 H19 118.4
C18 C19 H19 118.4
C19 C20 C21 114(2)
C19 C20 H20 123.2
C21 C20 H20 123.2
C22 C21 C20 123(2)
C22 C21 H21 118.5
C20 C21 H21 118.5
C21 C22 C17 122(3)
C21 C22 H22 118.9
C17 C22 H22 118.9
C24 C23 C28 120.0
C24 C23 B2 124.1(13)
C28 C23 B2 115.9(13)
C25 C24 C23 120.0
C25 C24 H24 120.0
C23 C24 H24 120.0
C24 C25 C26 120.0
C24 C25 H25 120.0
C26 C25 H25 120.0
C27 C26 C25 120.0
C27 C26 H26 120.0
C25 C26 H26 120.0
C26 C27 C28 120.0
C26 C27 H27 120.0
C28 C27 H27 120.0
C27 C28 C23 120.0
C27 C28 H28 120.0
C23 C28 H28 120.0
C30 C29 C32 113(2)
C30 C29 B3 127(2)
C32 C29 B3 120(2)
C29 C30 C31 110(2)
C29 C30 H30 125.1
C31 C30 H30 125.1
C30 C31 S3 114(2)
C30 C31 H31 122.8
S3 C31 H31 122.8
C29 C32 C33 124(2)
C29 C32 S3 111(2)
C33 C32 S3 125(2)
C32 C33 C38 126(2)
C32 C33 C34 119(2)
C38 C33 C34 115(2)
N3 C34 C35 122(2)
N3 C34 C33 117(2)
C35 C34 C33 120(2)
C36 C35 N4 120(2)
C36 C35 C34 122(2)
N4 C35 C34 118(2)
C39 C36 C37 126(3)
C39 C36 C35 117(3)
C37 C36 C35 117(3)
C38 C37 C36 124(3)
C38 C37 H37 118.1
C36 C37 H37 118.1
C37 C38 C33 123(2)
C37 C38 H38 118.6
C33 C38 H38 118.6
C36 C39 C40 130(3)
C36 C39 S4 121(2)
C40 C39 S4 109(2)
C39 C40 C41 115(3)
C39 C40 B4 117(3)
C41 C40 B4 128(3)
C42 C41 C40 108(3)
C42 C41 H41 125.9
C40 C41 H41 125.9
C41 C42 S4 117(2)
C41 C42 H42 121.7
S4 C42 H42 121.7
C44 C43 N3 108(2)
C44 C43 H43A 110.1
N3 C43 H43A 110.1
C44 C43 H43B 110.1
N3 C43 H43B 110.1
H43A C43 H43B 108.4
N4 C44 C43 112(2)
N4 C44 H44A 109.1
C43 C44 H44A 109.1
N4 C44 H44B 109.1
C43 C44 H44B 109.1
H44A C44 H44B 107.9
C46 C45 C50 120.0
C46 C45 B3 118.8(14)
C50 C45 B3 120.8(14)
C47 C46 C45 120.0
C47 C46 H46 120.0
C45 C46 H46 120.0
C46 C47 C48 120.0
C46 C47 H47 120.0
C48 C47 H47 120.0
C49 C48 C47 120.0
C49 C48 H48 120.0
C47 C48 H48 120.0
C48 C49 C50 120.0
C48 C49 H49 120.0
C50 C49 H49 120.0
C49 C50 C45 120.0
C49 C50 H50 120.0
C45 C50 H50 120.0
C52 C51 C56 115(3)
C52 C51 B4 124(2)
C56 C51 B4 120(2)
C51 C52 C53 123(3)
C51 C52 H52 118.6
C53 C52 H52 118.6
C52 C53 C54 117(3)
C52 C53 H53 121.4
C54 C53 H53 121.4
C55 C54 C53 122(3)
C55 C54 H54 119.0
C53 C54 H54 119.0
C54 C55 C56 123(3)
C54 C55 H55 118.5
C56 C55 H55 118.5
C55 C56 C51 120(2)
C55 C56 H56 120.2
C51 C56 H56 120.2
C6 N1 B1 127(2)
C6 N1 C15 110(2)
B1 N1 C15 121.8(19)
B2 N2 C7 128.2(19)
B2 N2 C16 120.8(19)
C7 N2 C16 111.0(19)
C34 N3 B3 126(2)
C34 N3 C43 115(2)
B3 N3 C43 118(2)
C44 N4 C35 117(2)
C44 N4 B4 121(2)
C35 N4 B4 121.1(19)
C3 S1 C4 90.4(12)
C11 S2 C14 91.1(12)
C31 S3 C32 91.8(13)
C42 S4 C39 90.5(13)

loop_
_geom_bond_atom_site_label_1
_geom_bond_atom_site_label_2
_geom_bond_distance
B1 N1 1.40(4)
B1 C1 1.55(3)
B1 C17 1.61(4)
B2 N2 1.45(3)
B2 C12 1.62(4)
B2 C23 1.57(3)
B3 N3 1.46(3)
B3 C29 1.58(4)
B3 C45 1.62(3)
B4 N4 1.54(4)
B4 C51 1.56(4)
B4 C40 1.52(4)
C1 C4 1.40(3)
C1 C2 1.41(3)
C2 C3 1.33(3)
C2 H2 0.9300
C3 S1 1.81(3)
C3 H3 0.9300
C4 C5 1.43(3)
C4 S1 1.77(3)
C5 C10 1.44(3)
C5 C6 1.46(3)
C6 N1 1.36(3)
C6 C7 1.49(3)
C7 C8 1.42(3)
C7 N2 1.45(3)
C8 C11 1.42(3)
C8 C9 1.49(3)
C9 C10 1.39(3)
C9 H9 0.9300
C10 H10 0.9300
C11 C12 1.44(3)
C11 S2 1.74(2)
C12 C13 1.41(4)
C13 C14 1.33(3)
C13 H13 0.9300
C14 S2 1.74(3)
C14 H14 0.9300
C15 C16 1.39(3)
C15 N1 1.57(3)
C15 H15A 0.9700
C15 H15B 0.9700
C16 N2 1.48(3)
C16 H16A 0.9700
C16 H16B 0.9700
C17 C18 1.39(3)
C17 C22 1.41(3)
C18 C19 1.38(3)
C18 H18 0.9300
C19 C20 1.38(3)
C19 H19 0.9300
C20 C21 1.44(3)
C20 H20 0.9300
C21 C22 1.35(3)
C21 H21 0.9300
C22 H22 0.9300
C23 C24 1.3900
C23 C28 1.3900
C24 C25 1.3900
C24 H24 0.9300
C25 C26 1.3900
C25 H25 0.9300
C26 C27 1.3900
C26 H26 0.9300
C27 C28 1.3900
C27 H27 0.9300
C28 H28 0.9300
C29 C30 1.48(4)
C29 C32 1.38(3)
C30 C31 1.38(3)
C30 H30 0.9300
C31 S3 1.70(3)
C31 H31 0.9300
C32 C33 1.42(3)
C32 S3 1.75(3)
C33 C38 1.44(3)
C33 C34 1.48(3)
C34 N3 1.41(3)
C34 C35 1.43(3)
C35 C36 1.44(3)
C35 N4 1.44(3)
C36 C39 1.38(3)
C36 C37 1.39(3)
C37 C38 1.37(3)
C37 H37 0.9300
C38 H38 0.9300
C39 C40 1.37(4)
C39 S4 1.78(3)
C40 C41 1.46(3)
C41 C42 1.35(3)
C41 H41 0.9300
C42 S4 1.70(3)
C42 H42 0.9300
C43 C44 1.48(2)
C43 N3 1.52(3)
C43 H43A 0.9700
C43 H43B 0.9700
C44 N4 1.46(3)
C44 H44A 0.9700
C44 H44B 0.9700
C45 C46 1.3900
C45 C50 1.3900
C46 C47 1.3900
C46 H46 0.9300
C47 C48 1.3900
C47 H47 0.9300
C48 C49 1.3900
C48 H48 0.9300
C49 C50 1.3900
C49 H49 0.9300
C50 H50 0.9300
C51 C52 1.46(3)
C51 C56 1.41(3)
C52 C53 1.42(4)
C52 H52 0.9300
C53 C54 1.41(4)
C53 H53 0.9300
C54 C55 1.30(3)
C54 H54 0.9300
C55 C56 1.45(3)
C55 H55 0.9300
C56 H56 0.9300

loop_
_geom_torsion_atom_site_label_1
_geom_torsion_atom_site_label_2
_geom_torsion_atom_site_label_3
_geom_torsion_atom_site_label_4
_geom_torsion
N1 B1 C1 C4 0(3)
C17 B1 C1 C4 -179(2)
N1 B1 C1 C2 -180(2)
C17 B1 C1 C2 2(4)
C4 C1 C2 C3 1(3)
B1 C1 C2 C3 -180(2)
C1 C2 C3 S1 0(3)
C2 C1 C4 C5 176(3)
B1 C1 C4 C5 -3(4)
C2 C1 C4 S1 -2(3)
B1 C1 C4 S1 178.3(18)
C1 C4 C5 C10 -173(2)
S1 C4 C5 C10 5(4)
C1 C4 C5 C6 3(4)
S1 C4 C5 C6 -178.5(18)
C10 C5 C6 N1 177(2)
C4 C5 C6 N1 1(3)
C10 C5 C6 C7 -3(3)
C4 C5 C6 C7 180(2)
N1 C6 C7 C8 -173(2)
C5 C6 C7 C8 7(3)
N1 C6 C7 N2 3(3)
C5 C6 C7 N2 -176.0(19)
N2 C7 C8 C11 -3(3)
C6 C7 C8 C11 173(2)
N2 C7 C8 C9 175.7(19)
C6 C7 C8 C9 -8(3)
C7 C8 C9 C10 4(3)
C11 C8 C9 C10 -177(2)
C8 C9 C10 C5 0(3)
C4 C5 C10 C9 176(2)
C6 C5 C10 C9 0(3)
C7 C8 C11 C12 -3(4)
C9 C8 C11 C12 178(2)
C7 C8 C11 S2 -178.4(17)
C9 C8 C11 S2 3(3)
C8 C11 C12 C13 -180(2)
S2 C11 C12 C13 -4(3)
C8 C11 C12 B2 7(3)
S2 C11 C12 B2 -177.3(16)
N2 B2 C12 C11 -4(3)
C23 B2 C12 C11 167.0(19)
N2 B2 C12 C13 -175(2)
C23 B2 C12 C13 -5(4)
C11 C12 C13 C14 5(3)
B2 C12 C13 C14 177(2)
C12 C13 C14 S2 -4(3)
N1 C15 C16 N2 56(3)
N1 B1 C17 C18 -122(3)
C1 B1 C17 C18 56(4)
N1 B1 C17 C22 57(3)
C1 B1 C17 C22 -124(3)
C22 C17 C18 C19 -2(4)
B1 C17 C18 C19 177(2)
C17 C18 C19 C20 4(4)
C18 C19 C20 C21 0(4)
C19 C20 C21 C22 -6(4)
C20 C21 C22 C17 8(4)
C18 C17 C22 C21 -4(4)
B1 C17 C22 C21 176(2)
N2 B2 C23 C24 51(3)
C12 B2 C23 C24 -118.4(19)
N2 B2 C23 C28 -132.1(19)
C12 B2 C23 C28 59(2)
C28 C23 C24 C25 0.0
B2 C23 C24 C25 176.9(17)
C23 C24 C25 C26 0.0
C24 C25 C26 C27 0.0
C25 C26 C27 C28 0.0
C26 C27 C28 C23 0.0
C24 C23 C28 C27 0.0
B2 C23 C28 C27 -177.1(16)
N3 B3 C29 C30 -177(2)
C45 B3 C29 C30 5(4)
N3 B3 C29 C32 -8(3)
C45 B3 C29 C32 174(2)
C32 C29 C30 C31 2(3)
B3 C29 C30 C31 172(2)
C29 C30 C31 S3 -3(3)
C30 C29 C32 C33 176(2)
B3 C29 C32 C33 6(4)
C30 C29 C32 S3 0(3)
B3 C29 C32 S3 -171.1(18)
C29 C32 C33 C38 -178(2)
S3 C32 C33 C38 -2(4)
C29 C32 C33 C34 3(4)
S3 C32 C33 C34 179.0(17)
C32 C33 C34 N3 -8(3)
C38 C33 C34 N3 172(2)
C32 C33 C34 C35 174(2)
C38 C33 C34 C35 -6(3)
N3 C34 C35 C36 -175(2)
C33 C34 C35 C36 3(4)
N3 C34 C35 N4 7(3)
C33 C34 C35 N4 -175(2)
N4 C35 C36 C39 -2(4)
C34 C35 C36 C39 -179(2)
N4 C35 C36 C37 179(2)
C34 C35 C36 C37 1(4)
C39 C36 C37 C38 178(3)
C35 C36 C37 C38 -2(4)
C36 C37 C38 C33 -1(4)
C32 C33 C38 C37 -174(2)
C34 C33 C38 C37 5(3)
C37 C36 C39 C40 -180(3)
C35 C36 C39 C40 1(5)
C37 C36 C39 S4 2(4)
C35 C36 C39 S4 -177.5(19)
C36 C39 C40 C41 178(3)
S4 C39 C40 C41 -4(3)
C36 C39 C40 B4 2(5)
S4 C39 C40 B4 -179.7(19)
N4 B4 C40 C39 -3(3)
C51 B4 C40 C39 179(3)
N4 B4 C40 C41 -179(2)
C51 B4 C40 C41 4(5)
C39 C40 C41 C42 5(4)
B4 C40 C41 C42 -180(2)
C40 C41 C42 S4 -4(3)
N3 C43 C44 N4 60(3)
N3 B3 C45 C46 -126(2)
C29 B3 C45 C46 52(3)
N3 B3 C45 C50 62(3)
C29 B3 C45 C50 -121(2)
C50 C45 C46 C47 0.0
B3 C45 C46 C47 -172.4(19)
C45 C46 C47 C48 0.0
C46 C47 C48 C49 0.0
C47 C48 C49 C50 0.0
C48 C49 C50 C45 0.0
C46 C45 C50 C49 0.0
B3 C45 C50 C49 172.2(19)
N4 B4 C51 C52 60(3)
C40 B4 C51 C52 -122(3)
N4 B4 C51 C56 -126(3)
C40 B4 C51 C56 52(4)
C56 C51 C52 C53 4(4)
B4 C51 C52 C53 178(3)
C51 C52 C53 C54 -2(4)
C52 C53 C54 C55 1(4)
C53 C54 C55 C56 -1(5)
C54 C55 C56 C51 3(5)
C52 C51 C56 C55 -4(4)
B4 C51 C56 C55 -178(2)
C5 C6 N1 B1 -5(3)
C7 C6 N1 B1 176(2)
C5 C6 N1 C15 -174.0(19)
C7 C6 N1 C15 7(3)
C1 B1 N1 C6 5(3)
C17 B1 N1 C6 -177(2)
C1 B1 N1 C15 173(2)
C17 B1 N1 C15 -9(3)
C16 C15 N1 C6 -36(3)
C16 C15 N1 B1 154(2)
C12 B2 N2 C7 -3(3)
C23 B2 N2 C7 -173.3(19)
C12 B2 N2 C16 174(2)
C23 B2 N2 C16 3(3)
C8 C7 N2 B2 7(3)
C6 C7 N2 B2 -170(2)
C8 C7 N2 C16 -170(2)
C6 C7 N2 C16 13(3)
C15 C16 N2 B2 141(2)
C15 C16 N2 C7 -42(3)
C35 C34 N3 B3 -176(2)
C33 C34 N3 B3 6(3)
C35 C34 N3 C43 13(3)
C33 C34 N3 C43 -164.8(19)
C29 B3 N3 C34 2(3)
C45 B3 N3 C34 180(2)
C29 B3 N3 C43 172(2)
C45 B3 N3 C43 -10(3)
C44 C43 N3 C34 -45(3)
C44 C43 N3 B3 143(2)
C43 C44 N4 C35 -42(3)
C43 C44 N4 B4 148(2)
C36 C35 N4 C44 -170(2)
C34 C35 N4 C44 8(3)
C36 C35 N4 B4 0(3)
C34 C35 N4 B4 177(2)
C51 B4 N4 C44 -10(3)
C40 B4 N4 C44 172(2)
C51 B4 N4 C35 -179(2)
C40 B4 N4 C35 3(3)
C2 C3 S1 C4 -1(2)
C1 C4 S1 C3 2(2)
C5 C4 S1 C3 -176(3)
C12 C11 S2 C14 1.7(18)
C8 C11 S2 C14 177(2)
C13 C14 S2 C11 1(2)
C30 C31 S3 C32 2(2)
C29 C32 S3 C31 -0.9(19)
C33 C32 S3 C31 -178(2)
C41 C42 S4 C39 2(3)
C36 C39 S4 C42 180(3)
C40 C39 S4 C42 1(2)
